data_4062744
_journal_name_full Organometallics
_journal_paper_doi 10.1021/om049610o
_journal_year 2004
_chemical_formula_sum 'C16 H20 Cl2 Zr'
_chemical_formula_weight 374.44
_space_group_IT_number 14
_symmetry_cell_setting monoclinic
_symmetry_space_group_name_Hall '-P 2yn'
_symmetry_space_group_name_H-M 'P 1 21/n 1'
_cell_angle_alpha 90.00
_cell_angle_beta 91.407(2)
_cell_angle_gamma 90.00
_cell_formula_units_Z 8
_cell_length_a 17.5740(6)
_cell_length_b 8.8569(3)
_cell_length_c 20.5210(6)
_cell_measurement_temperature 293(2)
_cell_volume 3193.15(18)
_diffrn_ambient_temperature 293(2)
_exptl_crystal_density_diffrn 1.558
_cod_depositor_comments
;
The following automatic conversions were performed:
'_symmetry_cell_setting' value 'Monoclinic' changed to 'monoclinic'
according to '/home/saulius/struct/CIF-dictionaries/cif_core.dic'
dictionary named 'cif_core.dic' version 2.4.1 from 2010-06-29.

Automatic conversion script
Id: cif_fix_enum 1527 2010-12-29 10:47:43Z saulius 
;
_cod_original_sg_symbol_H-M 'P 21/n'
_cod_database_code 4062744

loop_
_symmetry_equiv_pos_as_xyz
'x, y, z'
'-x+1/2, y+1/2, -z+1/2'
'-x, -y, -z'
'x-1/2, -y-1/2, z-1/2'

loop_
_atom_site_label
_atom_site_type_symbol
_atom_site_fract_x
_atom_site_fract_y
_atom_site_fract_z
_atom_site_U_iso_or_equiv
_atom_site_adp_type
_atom_site_occupancy
_atom_site_symmetry_multiplicity
_atom_site_calc_flag
_atom_site_refinement_flags
_atom_site_disorder_assembly
_atom_site_disorder_group
Zr1 Zr 0.40628(2) 1.24946(4) -0.212667(17) 0.03221(11) Uani 1 1 d . . .
Cl1 Cl 0.37760(6) 1.38703(14) -0.31295(5) 0.0552(3) Uani 1 1 d . . .
Cl2 Cl 0.41556(7) 0.99152(13) -0.25443(6) 0.0603(4) Uani 1 1 d . . .
C1 C 0.3549(2) 1.3120(5) -0.10620(17) 0.0345(9) Uani 1 1 d . . .
C2 C 0.3114(2) 1.4018(5) -0.15191(17) 0.0345(10) Uani 1 1 d . . .
C3 C 0.2666(2) 1.3018(5) -0.19023(19) 0.0438(11) Uani 1 1 d . . .
H3 H 0.2335 1.3296 -0.2241 0.053 Uiso 1 1 calc R . .
C4 C 0.2802(2) 1.1553(5) -0.1691(2) 0.0481(12) Uani 1 1 d . . .
H4 H 0.2574 1.0688 -0.1863 0.058 Uiso 1 1 calc R . .
C5 C 0.3348(2) 1.1591(5) -0.11642(19) 0.0421(11) Uani 1 1 d . . .
C6 C 0.3032(2) 1.5694(5) -0.15720(19) 0.0471(12) Uani 1 1 d . . .
H6A H 0.3274 1.6165 -0.1200 0.071 Uiso 1 1 calc R . .
H6B H 0.2502 1.5956 -0.1588 0.071 Uiso 1 1 calc R . .
H6C H 0.3268 1.6039 -0.1962 0.071 Uiso 1 1 calc R . .
C7 C 0.3515(3) 1.0172(5) -0.0770(2) 0.0669(15) Uani 1 1 d . . .
H7A H 0.3913 1.0376 -0.0453 0.100 Uiso 1 1 calc R . .
H7B H 0.3674 0.9382 -0.1056 0.100 Uiso 1 1 calc R . .
H7C H 0.3064 0.9863 -0.0552 0.100 Uiso 1 1 calc R . .
C8 C 0.4279(2) 1.3727(5) -0.07206(17) 0.0347(10) Uani 1 1 d . . .
H8 H 0.4216 1.4822 -0.0683 0.052 Uiso 1 1 calc R . .
C9 C 0.4474(2) 1.3139(5) -0.00286(18) 0.0505(12) Uani 1 1 d . . .
H9A H 0.4422 1.2060 -0.0020 0.076 Uiso 1 1 calc R . .
H9B H 0.4132 1.3581 0.0276 0.076 Uiso 1 1 calc R . .
H9C H 0.4988 1.3409 0.0089 0.076 Uiso 1 1 calc R . .
C10 C 0.4880(2) 1.3467(4) -0.12385(17) 0.0312(9) Uani 1 1 d . . .
C11 C 0.5222(2) 1.2074(4) -0.14208(19) 0.0342(10) Uani 1 1 d . . .
C12 C 0.5511(2) 1.2278(5) -0.20525(19) 0.0402(11) Uani 1 1 d . . .
H12 H 0.5760 1.1548 -0.2293 0.048 Uiso 1 1 calc R . .
C13 C 0.5361(2) 1.3748(5) -0.2255(2) 0.0406(11) Uani 1 1 d . . .
H13 H 0.5493 1.4161 -0.2653 0.049 Uiso 1 1 calc R . .
C14 C 0.4979(2) 1.4504(4) -0.17620(18) 0.0342(10) Uani 1 1 d . . .
C15 C 0.5376(2) 1.0661(5) -0.1031(2) 0.0514(12) Uani 1 1 d . . .
H15A H 0.5156 0.9809 -0.1256 0.077 Uiso 1 1 calc R . .
H15B H 0.5154 1.0756 -0.0610 0.077 Uiso 1 1 calc R . .
H15C H 0.5915 1.0517 -0.0980 0.077 Uiso 1 1 calc R . .
C16 C 0.4838(3) 1.6185(5) -0.1769(2) 0.0489(12) Uani 1 1 d . . .
H16A H 0.5314 1.6710 -0.1730 0.073 Uiso 1 1 calc R . .
H16B H 0.4524 1.6452 -0.1410 0.073 Uiso 1 1 calc R . .
H16C H 0.4584 1.6462 -0.2171 0.073 Uiso 1 1 calc R . .
Zr2 Zr 0.21431(2) 0.68366(5) 0.087400(18) 0.03644(12) Uani 1 1 d . . .
Cl3 Cl 0.32479(7) 0.67301(14) 0.01775(5) 0.0567(3) Uani 1 1 d . . .
Cl4 Cl 0.23224(8) 0.92612(14) 0.14108(6) 0.0731(4) Uani 1 1 d . . .
C17 C 0.1612(2) 0.4695(5) 0.14535(18) 0.0362(10) Uani 1 1 d . . .
C18 C 0.1804(2) 0.5749(5) 0.19486(19) 0.0427(11) Uani 1 1 d . . .
C19 C 0.2609(3) 0.5860(6) 0.1977(2) 0.0503(13) Uani 1 1 d . . .
H19 H 0.2890 0.6478 0.2260 0.060 Uiso 1 1 calc R . .
C21 C 0.2307(3) 0.4155(5) 0.1188(2) 0.0458(11) Uani 1 1 d . . .
C20 C 0.2907(3) 0.4915(5) 0.1523(2) 0.0520(13) Uani 1 1 d . . .
H20 H 0.3422 0.4791 0.1446 0.062 Uiso 1 1 calc R . .
C22 C 0.1313(3) 0.6533(5) 0.2430(2) 0.0586(14) Uani 1 1 d . . .
H22A H 0.0788 0.6294 0.2338 0.088 Uiso 1 1 calc R . .
H22B H 0.1385 0.7605 0.2398 0.088 Uiso 1 1 calc R . .
H22C H 0.1450 0.6203 0.2863 0.088 Uiso 1 1 calc R . .
C23 C 0.2465(3) 0.2918(5) 0.0710(2) 0.0654(14) Uani 1 1 d . . .
H23A H 0.2691 0.3342 0.0330 0.098 Uiso 1 1 calc R . .
H23B H 0.1998 0.2423 0.0587 0.098 Uiso 1 1 calc R . .
H23C H 0.2809 0.2199 0.0907 0.098 Uiso 1 1 calc R . .
C24 C 0.0815(2) 0.4617(5) 0.11296(19) 0.0401(10) Uani 1 1 d . . .
H24 H 0.0460 0.4997 0.1452 0.060 Uiso 1 1 calc R . .
C25 C 0.0519(3) 0.3071(5) 0.0918(2) 0.0595(13) Uani 1 1 d . . .
H25A H 0.0008 0.3169 0.0746 0.089 Uiso 1 1 calc R . .
H25B H 0.0524 0.2403 0.1286 0.089 Uiso 1 1 calc R . .
H25C H 0.0839 0.2669 0.0587 0.089 Uiso 1 1 calc R . .
C26 C 0.0868(2) 0.5848(5) 0.06006(19) 0.0405(11) Uani 1 1 d . . .
C27 C 0.1275(2) 0.5778(5) 0.0005(2) 0.0436(11) Uani 1 1 d . . .
C28 C 0.1412(3) 0.7267(6) -0.0198(2) 0.0546(13) Uani 1 1 d . . .
H28 H 0.1670 0.7542 -0.0570 0.066 Uiso 1 1 calc R . .
C29 C 0.1102(3) 0.8255(6) 0.0243(2) 0.0580(14) Uani 1 1 d . . .
H29 H 0.1122 0.9303 0.0219 0.070 Uiso 1 1 calc R . .
C30 C 0.0748(3) 0.7415(5) 0.0739(2) 0.0477(11) Uani 1 1 d . . .
C31 C 0.1427(3) 0.4446(6) -0.0442(2) 0.0634(14) Uani 1 1 d . . .
H31A H 0.1190 0.4625 -0.0861 0.095 Uiso 1 1 calc R . .
H31B H 0.1221 0.3543 -0.0257 0.095 Uiso 1 1 calc R . .
H31C H 0.1966 0.4329 -0.0490 0.095 Uiso 1 1 calc R . .
C32 C 0.0260(3) 0.8126(6) 0.1253(2) 0.0747(16) Uani 1 1 d . . .
H32A H 0.0572 0.8750 0.1534 0.112 Uiso 1 1 calc R . .
H32B H 0.0029 0.7347 0.1506 0.112 Uiso 1 1 calc R . .
H32C H -0.0129 0.8731 0.1046 0.112 Uiso 1 1 calc R . .

loop_
_atom_site_aniso_label
_atom_site_aniso_U_11
_atom_site_aniso_U_22
_atom_site_aniso_U_33
_atom_site_aniso_U_23
_atom_site_aniso_U_13
_atom_site_aniso_U_12
Zr1 0.0295(2) 0.0344(2) 0.0325(2) -0.00334(18) -0.00404(15) 0.0003(2)
Cl1 0.0548(8) 0.0749(9) 0.0359(6) 0.0065(6) -0.0034(5) 0.0160(7)
Cl2 0.0494(8) 0.0451(7) 0.0862(9) -0.0233(6) -0.0038(6) 0.0009(6)
C1 0.036(2) 0.038(2) 0.029(2) 0.0034(18) 0.0008(17) -0.001(2)
C2 0.029(2) 0.045(3) 0.030(2) -0.0012(19) 0.0012(17) 0.004(2)
C3 0.030(2) 0.060(3) 0.041(2) -0.006(2) -0.0050(19) 0.005(2)
C4 0.030(3) 0.057(3) 0.058(3) -0.011(2) 0.002(2) -0.010(2)
C5 0.040(3) 0.040(3) 0.047(3) 0.002(2) 0.000(2) -0.009(2)
C6 0.054(3) 0.049(3) 0.039(2) 0.004(2) 0.001(2) 0.015(2)
C7 0.074(4) 0.051(3) 0.076(3) 0.024(3) -0.002(3) -0.022(3)
C8 0.037(2) 0.038(2) 0.029(2) 0.0008(18) -0.0030(18) -0.004(2)
C9 0.056(3) 0.060(3) 0.035(2) 0.003(2) -0.009(2) -0.004(3)
C10 0.030(2) 0.032(3) 0.031(2) -0.0004(17) -0.0061(17) -0.0034(19)
C11 0.027(2) 0.034(3) 0.041(2) 0.0041(19) -0.0078(18) -0.0013(19)
C12 0.032(2) 0.045(3) 0.044(3) -0.012(2) 0.0004(19) 0.001(2)
C13 0.033(2) 0.048(3) 0.041(2) 0.008(2) 0.0024(19) -0.008(2)
C14 0.032(2) 0.031(2) 0.039(2) 0.0025(19) -0.0035(18) -0.006(2)
C15 0.047(3) 0.045(3) 0.062(3) 0.007(2) -0.007(2) 0.004(2)
C16 0.050(3) 0.042(3) 0.055(3) 0.005(2) 0.002(2) -0.009(2)
Zr2 0.0396(3) 0.0365(3) 0.0331(2) 0.00375(18) -0.00175(17) -0.0078(2)
Cl3 0.0533(7) 0.0711(9) 0.0462(7) 0.0037(6) 0.0108(5) -0.0111(7)
Cl4 0.1060(12) 0.0467(8) 0.0664(8) -0.0095(6) -0.0036(7) -0.0213(8)
C17 0.037(3) 0.036(3) 0.035(2) 0.0050(19) 0.0035(19) -0.007(2)
C18 0.044(3) 0.049(3) 0.035(2) 0.010(2) 0.000(2) -0.009(2)
C19 0.045(3) 0.068(4) 0.038(3) 0.016(2) -0.007(2) -0.017(3)
C21 0.050(3) 0.036(3) 0.052(3) 0.016(2) 0.001(2) 0.001(2)
C20 0.036(3) 0.068(4) 0.052(3) 0.023(3) -0.005(2) -0.004(3)
C22 0.063(3) 0.072(4) 0.041(3) -0.006(2) 0.007(2) -0.017(3)
C23 0.064(4) 0.050(3) 0.083(4) 0.006(3) 0.012(3) 0.009(3)
C24 0.038(3) 0.042(3) 0.040(2) -0.002(2) 0.0056(19) -0.010(2)
C25 0.059(3) 0.059(3) 0.061(3) -0.001(3) 0.003(2) -0.024(3)
C26 0.033(3) 0.050(3) 0.038(2) -0.001(2) -0.0068(19) -0.004(2)
C27 0.039(3) 0.051(3) 0.041(3) 0.001(2) -0.007(2) -0.004(2)
C28 0.058(3) 0.066(4) 0.040(3) 0.013(2) -0.008(2) -0.012(3)
C29 0.065(4) 0.043(3) 0.065(3) 0.019(3) -0.018(3) -0.001(3)
C30 0.046(3) 0.045(3) 0.051(3) 0.004(2) -0.010(2) 0.000(2)
C31 0.065(3) 0.082(4) 0.043(3) -0.011(3) 0.007(2) -0.011(3)
C32 0.068(4) 0.071(4) 0.085(4) -0.018(3) 0.008(3) 0.023(3)

loop_
_geom_bond_atom_site_label_1
_geom_bond_atom_site_label_2
_geom_bond_distance
_geom_bond_site_symmetry_2
_geom_bond_publ_flag
Zr1 Cl1 2.4338(11) . ?
Zr1 Cl2 2.4469(12) . ?
Zr1 C1 2.448(4) . ?
Zr1 C10 2.448(3) . ?
Zr1 C11 2.498(3) . ?
Zr1 C5 2.498(4) . ?
Zr1 C2 2.502(4) . ?
Zr1 C14 2.502(4) . ?
Zr1 C4 2.551(4) . ?
Zr1 C3 2.551(4) . ?
Zr1 C12 2.552(4) . ?
Zr1 C13 2.556(4) . ?
C1 C5 1.414(5) . ?
C1 C2 1.436(5) . ?
C1 C8 1.544(5) . ?
C2 C3 1.411(5) . ?
C2 C6 1.496(5) . ?
C3 C4 1.387(6) . ?
C4 C5 1.428(5) . ?
C5 C7 1.519(6) . ?
C8 C10 1.533(5) . ?
C8 C9 1.543(5) . ?
C10 C11 1.426(5) . ?
C10 C14 1.428(5) . ?
C11 C12 1.415(5) . ?
C11 C15 1.506(5) . ?
C12 C13 1.390(6) . ?
C13 C14 1.398(5) . ?
C14 C16 1.510(5) . ?
Zr2 Cl4 2.4304(13) . ?
Zr2 C17 2.437(4) . ?
Zr2 Cl3 2.4409(12) . ?
Zr2 C26 2.457(4) . ?
Zr2 C21 2.476(4) . ?
Zr2 C18 2.492(4) . ?
Zr2 C27 2.501(4) . ?
Zr2 C30 2.512(4) . ?
Zr2 C20 2.527(4) . ?
Zr2 C19 2.540(4) . ?
Zr2 C29 2.547(4) . ?
Zr2 C28 2.549(4) . ?
C17 C18 1.415(5) . ?
C17 C21 1.432(6) . ?
C17 C24 1.537(5) . ?
C18 C19 1.417(6) . ?
C18 C22 1.499(6) . ?
C19 C20 1.366(6) . ?
C21 C20 1.414(6) . ?
C21 C23 1.502(6) . ?
C24 C25 1.524(5) . ?
C24 C26 1.543(5) . ?
C26 C27 1.432(6) . ?
C26 C30 1.433(6) . ?
C27 C28 1.406(6) . ?
C27 C31 1.522(6) . ?
C28 C29 1.382(6) . ?
C29 C30 1.416(6) . ?
C30 C32 1.513(6) . ?
